data_1528907
loop_
_publ_author_name
'Taguchi, H.'
'Hirata, K.'
'Hirota, K.'
'Kato, M.'

_publ_section_title
;
 Behavior of Mn(3+) ions in four-layered hexagonal (Sr(1-x-y) La(x) Ba(y))
 Mn O3
;
_journal_name_full 'Solid State Sciences'
_journal_page_first 491
_journal_page_last 495
_journal_volume 11
_journal_year 2009
_chemical_formula_sum 'Ba0.2 La0.02 Mn O3 Sr0.78'
_chemical_name_systematic '(Sr0.78 Ba0.2 La0.02) Mn O3'
_space_group_IT_number 194
_symmetry_space_group_name_Hall '-P 6c 2c'
_symmetry_space_group_name_H-M 'P 63/m m c'
_cell_angle_alpha 90
_cell_angle_beta 90
_cell_angle_gamma 120
_cell_formula_units_Z 4
_cell_length_a 5.4962
_cell_length_b 5.4962
_cell_length_c 9.1172
_cell_volume 238.516
_citation_journal_id_ASTM SSSCFJ
_cod_data_source_file Taguchi_SSSCFJ_2009_1680.cif
_cod_data_source_block Ba0.2La0.02Mn1O3Sr0.78
_cod_original_cell_volume 238.5158
_cod_original_formula_sum 'Ba0.2 La0.02 Mn1 O3 Sr0.78'
_cod_database_code 1528907

loop_
_symmetry_equiv_pos_as_xyz
x,y,z
x-y,x,z+1/2
-y,x-y,z
-x,-y,z+1/2
-x+y,-x,z
y,-x+y,z+1/2
-y,-x,-z+1/2
x-y,-y,-z
x,x-y,-z+1/2
y,x,-z
-x+y,y,-z+1/2
-x,-x+y,-z
-x,-y,-z
-x+y,-x,-z-1/2
y,-x+y,-z
x,y,-z-1/2
x-y,x,-z
-y,x-y,-z-1/2
y,x,z-1/2
-x+y,y,z
-x,-x+y,z-1/2
-y,-x,z
x-y,-y,z-1/2
x,x-y,z

loop_
_atom_site_label
_atom_site_type_symbol
_atom_site_fract_x
_atom_site_fract_y
_atom_site_fract_z
_atom_site_occupancy
_atom_site_U_iso_or_equiv
La1 La+3 0 0 0 0.02 0.0
Ba2 Ba+2 0.3333 0.6667 0.25 0.2 0.0
O2 O-2 -0.181 -0.362 0.25 1 0.0
O1 O-2 0.5 0 0 1 0.0
La2 La+3 0.3333 0.6667 0.25 0.02 0.0
Ba1 Ba+2 0 0 0 0.2 0.0
Mn1 Mn+3 0.3333 0.6667 0.613 1 0.0
Sr1 Sr+2 0 0 0 0.78 0.0
Sr2 Sr+2 0.3333 0.6667 0.25 0.78 0.0
